data_7016492
loop_
_publ_author_name
'Femoni, C.'
'Iapalucci, M. C.'
'Longoni, G.'
'Zacchini, S.'

_publ_section_title
;
 The chemistry of hydridocarbonylferrates revisited: syntheses and
 structures of the new [H(2)Fe(4)(CO)(12)](2-) and [HFe(5)(CO)(14)](3-)
 anions, and the [Fe(DMF)(4)][Fe(4)(CO)(12)(\m(5)-\h(2)-CO)(\m-H)](2)
 adduct containing an unprecedented isocarbonyl.
;
_journal_issue 34
_journal_name_full 'Dalton transactions (Cambridge, England : 2003)'
_journal_page_first 8685
_journal_page_last 8694
_journal_paper_doi 10.1039/c1dt10648a
_journal_volume 40
_journal_year 2011
_chemical_formula_sum 'C13 H Cs Fe4 O13'
_chemical_formula_weight 721.45
_chemical_name_systematic
;
?
;
_space_group_IT_number 9
_symmetry_cell_setting monoclinic
_symmetry_space_group_name_Hall 'C -2yc'
_symmetry_space_group_name_H-M 'C 1 c 1'
_atom_sites_solution_hydrogens geom
_atom_sites_solution_primary direct
_atom_sites_solution_secondary difmap
_audit_creation_method SHELXL-97
_cell_angle_alpha 90.00
_cell_angle_beta 92.197(2)
_cell_angle_gamma 90.00
_cell_formula_units_Z 4
_cell_length_a 9.6213(10)
_cell_length_b 14.2475(14)
_cell_length_c 14.9739(15)
_cell_measurement_reflns_used 2134
_cell_measurement_temperature 295(2)
_cell_measurement_theta_max 25.2025
_cell_measurement_theta_min 2.5555
_cell_volume 2051.1(4)
_computing_structure_refinement 'SHELXL-97 (Sheldrick, 1997)'
_computing_structure_solution 'SHELXS-97 (Sheldrick, 1990)'
_diffrn_ambient_temperature 295(2)
_diffrn_measured_fraction_theta_full 0.999
_diffrn_measured_fraction_theta_max 0.999
_diffrn_measurement_device_type 'CCD area detecor'
_diffrn_measurement_method 'phi and omega scans'
_diffrn_radiation_monochromator graphite
_diffrn_radiation_source 'fine-focus sealed tube'
_diffrn_radiation_type MoK\a
_diffrn_radiation_wavelength 0.71073
_diffrn_reflns_av_R_equivalents 0.0666
_diffrn_reflns_av_sigmaI/netI 0.1094
_diffrn_reflns_limit_h_max 11
_diffrn_reflns_limit_h_min -11
_diffrn_reflns_limit_k_max 16
_diffrn_reflns_limit_k_min -16
_diffrn_reflns_limit_l_max 17
_diffrn_reflns_limit_l_min -17
_diffrn_reflns_number 7249
_diffrn_reflns_theta_full 25.02
_diffrn_reflns_theta_max 25.02
_diffrn_reflns_theta_min 2.56
_exptl_absorpt_coefficient_mu 4.585
_exptl_absorpt_correction_T_max 0.6324
_exptl_absorpt_correction_T_min 0.5274
_exptl_absorpt_correction_type empirical
_exptl_crystal_colour dark-red
_exptl_crystal_density_diffrn 2.336
_exptl_crystal_density_method 'not measured'
_exptl_crystal_description prism
_exptl_crystal_F_000 1368
_exptl_crystal_size_max 0.16
_exptl_crystal_size_mid 0.13
_exptl_crystal_size_min 0.11
_refine_diff_density_max 1.187
_refine_diff_density_min -1.269
_refine_diff_density_rms 0.223
_refine_ls_abs_structure_details 'Flack H D (1983), Acta Cryst. A39, 876-881'
_refine_ls_abs_structure_Flack 0.11(8)
_refine_ls_extinction_method none
_refine_ls_goodness_of_fit_ref 1.178
_refine_ls_hydrogen_treatment mixed
_refine_ls_matrix_type full
_refine_ls_number_parameters 283
_refine_ls_number_reflns 3546
_refine_ls_number_restraints 183
_refine_ls_restrained_S_all 1.160
_refine_ls_R_factor_all 0.1058
_refine_ls_R_factor_gt 0.0889
_refine_ls_shift/su_max 0.000
_refine_ls_shift/su_mean 0.000
_refine_ls_structure_factor_coef Fsqd
_refine_ls_weighting_details 'calc w=1/[\s^2^(Fo^2^)+(0.0671P)^2^+19.3288P] where P=(Fo^2^+2Fc^2^)/3'
_refine_ls_weighting_scheme calc
_refine_ls_wR_factor_gt 0.1701
_refine_ls_wR_factor_ref 0.1779
_reflns_number_gt 2966
_reflns_number_total 3546
_reflns_threshold_expression >2sigma(I)
_cod_data_source_file c1dt10648a.txt
_cod_data_source_block cc
_cod_original_sg_symbol_H-M Cc
_cod_database_code 7016492

loop_
_symmetry_equiv_pos_as_xyz
'x, y, z'
'x, -y, z+1/2'
'x+1/2, y+1/2, z'
'x+1/2, -y+1/2, z+1/2'

loop_
_atom_site_label
_atom_site_type_symbol
_atom_site_fract_x
_atom_site_fract_y
_atom_site_fract_z
_atom_site_U_iso_or_equiv
_atom_site_adp_type
_atom_site_occupancy
_atom_site_symmetry_multiplicity
_atom_site_calc_flag
_atom_site_refinement_flags
Fe1 Fe 0.5070(3) 0.2910(2) 0.54870(19) 0.0298(6) Uani 1 1 d U
Fe2 Fe 0.7410(3) 0.37539(18) 0.50799(17) 0.0239(6) Uani 1 1 d DU
Fe3 Fe 0.6985(3) 0.32460(18) 0.67160(18) 0.0242(6) Uani 1 1 d DU
H1 H 0.716(13) 0.390(10) 0.600(2) 0.029 Uiso 1 1 d D
Fe4 Fe 0.9049(3) 0.2479(2) 0.58775(19) 0.0300(6) Uani 1 1 d U
C1 C 0.6870(18) 0.2402(13) 0.5570(12) 0.0227(13) Uani 1 1 d U
C2 C 0.413(2) 0.2012(16) 0.6019(18) 0.051(5) Uani 1 1 d U
C3 C 0.376(2) 0.3824(18) 0.5472(16) 0.048(4) Uani 1 1 d U
C4 C 0.478(2) 0.2443(15) 0.4395(15) 0.040(3) Uani 1 1 d U
C5 C 0.614(2) 0.4595(16) 0.4672(16) 0.045(4) Uani 1 1 d U
C6 C 0.885(2) 0.4545(14) 0.5034(14) 0.037(4) Uani 1 1 d U
C7 C 0.766(2) 0.3208(15) 0.4002(13) 0.036(3) Uani 1 1 d U
C8 C 0.532(2) 0.3573(14) 0.7027(14) 0.034(3) Uani 1 1 d U
C9 C 0.782(2) 0.4055(15) 0.7489(13) 0.038(4) Uani 1 1 d DU
C10 C 0.707(2) 0.2227(15) 0.7413(14) 0.038(4) Uani 1 1 d U
C11 C 1.002(2) 0.3358(16) 0.6453(15) 0.037(4) Uani 1 1 d U
C12 C 0.977(2) 0.1572(17) 0.6607(17) 0.046(4) Uani 1 1 d U
C13 C 1.027(2) 0.2400(17) 0.4971(15) 0.040(4) Uani 1 1 d U
O1 O 0.7490(13) 0.1684(9) 0.5401(9) 0.031(2) Uani 1 1 d U
O2 O 0.356(2) 0.1400(14) 0.6335(13) 0.072(5) Uani 1 1 d U
O3 O 0.2882(18) 0.4343(12) 0.5431(13) 0.068(5) Uani 1 1 d U
O4 O 0.4648(18) 0.2171(12) 0.3706(12) 0.061(4) Uani 1 1 d U
O5 O 0.5417(17) 0.5158(14) 0.4356(14) 0.072(6) Uani 1 1 d U
O6 O 0.9759(16) 0.5041(12) 0.4953(11) 0.055(4) Uani 1 1 d U
O7 O 0.788(2) 0.2857(11) 0.3359(11) 0.060(4) Uani 1 1 d U
O8 O 0.4383(19) 0.3832(14) 0.7437(11) 0.068(5) Uani 1 1 d U
O9 O 0.8277(19) 0.4583(13) 0.7961(12) 0.069(6) Uani 1 1 d U
O10 O 0.711(3) 0.1552(12) 0.7809(12) 0.082(6) Uani 1 1 d U
O11 O 1.0708(17) 0.3889(13) 0.6839(10) 0.059(5) Uani 1 1 d U
O12 O 1.022(2) 0.0999(14) 0.7031(15) 0.083(6) Uani 1 1 d U
O13 O 1.1085(18) 0.2302(14) 0.4471(15) 0.077(6) Uani 1 1 d U
Cs1 Cs 0.71524(11) 0.04944(9) 0.36562(9) 0.0361(3) Uani 1 1 d U

loop_
_atom_site_aniso_label
_atom_site_aniso_U_11
_atom_site_aniso_U_22
_atom_site_aniso_U_33
_atom_site_aniso_U_23
_atom_site_aniso_U_13
_atom_site_aniso_U_12
Fe1 0.0232(12) 0.0352(16) 0.0305(15) -0.0006(13) -0.0056(11) 0.0013(11)
Fe2 0.0290(14) 0.0238(14) 0.0190(12) 0.0026(11) 0.0009(11) 0.0003(11)
Fe3 0.0322(14) 0.0225(14) 0.0176(12) 0.0001(11) -0.0023(10) -0.0007(12)
Fe4 0.0275(13) 0.0336(16) 0.0286(15) -0.0007(12) -0.0047(11) 0.0062(12)
C1 0.027(2) 0.020(3) 0.021(4) 0.002(3) -0.004(3) 0.003(3)
C2 0.043(7) 0.043(8) 0.069(10) -0.013(8) 0.011(8) -0.021(7)
C3 0.033(5) 0.064(11) 0.046(10) 0.000(8) 0.002(6) 0.022(7)
C4 0.046(6) 0.027(9) 0.046(5) -0.009(6) -0.024(4) 0.002(4)
C5 0.054(8) 0.038(8) 0.043(9) 0.020(7) -0.005(9) 0.011(6)
C6 0.047(7) 0.029(6) 0.038(9) -0.006(6) 0.017(8) -0.009(5)
C7 0.049(9) 0.044(5) 0.015(3) -0.002(4) 0.000(4) -0.009(7)
C8 0.039(5) 0.033(9) 0.030(4) -0.002(5) 0.012(4) -0.004(5)
C9 0.050(8) 0.038(8) 0.024(5) -0.007(5) -0.011(7) 0.001(8)
C10 0.050(10) 0.039(7) 0.024(6) 0.013(6) -0.005(4) -0.005(8)
C11 0.029(5) 0.049(9) 0.034(10) -0.001(7) -0.007(5) -0.003(7)
C12 0.030(9) 0.047(8) 0.060(12) 0.014(8) -0.006(6) 0.010(6)
C13 0.019(6) 0.064(13) 0.034(8) -0.010(8) -0.008(5) 0.005(5)
O1 0.032(4) 0.021(3) 0.040(5) -0.006(3) -0.001(4) 0.006(3)
O2 0.077(9) 0.068(8) 0.074(9) 0.007(7) 0.027(7) -0.022(7)
O3 0.060(7) 0.068(8) 0.077(9) 0.015(7) 0.016(7) 0.034(6)
O4 0.059(7) 0.068(11) 0.054(7) -0.028(8) -0.026(7) 0.020(5)
O5 0.036(10) 0.081(13) 0.098(15) 0.040(11) -0.003(9) 0.026(8)
O6 0.049(10) 0.059(11) 0.057(11) 0.016(9) 0.001(8) -0.024(7)
O7 0.106(10) 0.041(5) 0.034(6) -0.015(5) 0.024(9) -0.011(9)
O8 0.057(9) 0.100(15) 0.048(9) -0.015(10) 0.029(8) 0.002(10)
O9 0.067(12) 0.079(14) 0.060(12) -0.038(9) -0.025(10) -0.006(10)
O10 0.141(18) 0.046(10) 0.058(13) 0.031(8) 0.011(12) -0.015(12)
O11 0.062(11) 0.081(12) 0.033(9) -0.008(8) -0.016(8) -0.025(9)
O12 0.092(9) 0.068(8) 0.089(9) 0.034(7) -0.011(8) 0.023(7)
O13 0.045(11) 0.099(15) 0.091(14) -0.010(13) 0.034(9) 0.008(10)
Cs1 0.0402(7) 0.0387(7) 0.0296(7) 0.0009(7) 0.0033(5) -0.0007(7)

loop_
_atom_type_symbol
_atom_type_description
_atom_type_scat_dispersion_real
_atom_type_scat_dispersion_imag
_atom_type_scat_source
C C 0.0033 0.0016 'International Tables Vol C Tables 4.2.6.8 and 6.1.1.4'
H H 0.0000 0.0000 'International Tables Vol C Tables 4.2.6.8 and 6.1.1.4'
O O 0.0106 0.0060 'International Tables Vol C Tables 4.2.6.8 and 6.1.1.4'
Fe Fe 0.3463 0.8444 'International Tables Vol C Tables 4.2.6.8 and 6.1.1.4'
Cs Cs -0.3680 2.1192 'International Tables Vol C Tables 4.2.6.8 and 6.1.1.4'

loop_
_geom_angle_atom_site_label_1
_geom_angle_atom_site_label_2
_geom_angle_atom_site_label_3
_geom_angle
_geom_angle_site_symmetry_1
_geom_angle_site_symmetry_3
C2 Fe1 C4 94.5(11) . .
C2 Fe1 C3 99.0(11) . .
C4 Fe1 C3 99.9(10) . .
C2 Fe1 C1 100.2(10) . .
C4 Fe1 C1 91.7(9) . .
C3 Fe1 C1 156.7(10) . .
C2 Fe1 C8 83.7(10) . .
C4 Fe1 C8 176.4(9) . .
C3 Fe1 C8 77.4(9) . .
C1 Fe1 C8 91.7(7) . .
C2 Fe1 Fe3 100.0(9) . .
C4 Fe1 Fe3 143.4(7) . .
C3 Fe1 Fe3 110.5(8) . .
C1 Fe1 Fe3 52.9(6) . .
C8 Fe1 Fe3 40.1(5) . .
C2 Fe1 Fe2 152.2(9) . .
C4 Fe1 Fe2 93.7(8) . .
C3 Fe1 Fe2 105.6(8) . .
C1 Fe1 Fe2 53.0(6) . .
C8 Fe1 Fe2 89.3(5) . .
Fe3 Fe1 Fe2 59.51(10) . .
C6 Fe2 C5 94.8(10) . .
C6 Fe2 C7 96.1(9) . .
C5 Fe2 C7 95.4(10) . .
C6 Fe2 C1 141.4(9) . .
C5 Fe2 C1 123.1(9) . .
C7 Fe2 C1 87.8(8) . .
C6 Fe2 Fe3 111.2(7) . .
C5 Fe2 Fe3 112.1(8) . .
C7 Fe2 Fe3 138.5(7) . .
C1 Fe2 Fe3 51.4(5) . .
C6 Fe2 Fe1 164.3(7) . .
C5 Fe2 Fe1 79.0(7) . .
C7 Fe2 Fe1 98.8(7) . .
C1 Fe2 Fe1 44.7(5) . .
Fe3 Fe2 Fe1 59.37(10) . .
C6 Fe2 Fe4 90.0(7) . .
C5 Fe2 Fe4 171.8(8) . .
C7 Fe2 Fe4 90.6(7) . .
C1 Fe2 Fe4 51.4(5) . .
Fe3 Fe2 Fe4 59.92(10) . .
Fe1 Fe2 Fe4 94.66(12) . .
C6 Fe2 H1 96(3) . .
C5 Fe2 H1 96(7) . .
C7 Fe2 H1 163(5) . .
C1 Fe2 H1 75(5) . .
Fe3 Fe2 H1 24(5) . .
Fe1 Fe2 H1 70(3) . .
Fe4 Fe2 H1 77(7) . .
C8 Fe3 C10 94.8(10) . .
C8 Fe3 C9 92.9(10) . .
C10 Fe3 C9 97.7(10) . .
C8 Fe3 C1 110.5(9) . .
C10 Fe3 C1 90.7(9) . .
C9 Fe3 C1 154.4(9) . .
C8 Fe3 Fe1 66.8(7) . .
C10 Fe3 Fe1 106.3(7) . .
C9 Fe3 Fe1 149.4(7) . .
C1 Fe3 Fe1 45.6(5) . .
C8 Fe3 Fe2 110.8(7) . .
C10 Fe3 Fe2 140.3(7) . .
C9 Fe3 Fe2 110.2(7) . .
C1 Fe3 Fe2 52.6(5) . .
Fe1 Fe3 Fe2 61.12(10) . .
C8 Fe3 Fe4 162.7(7) . .
C10 Fe3 Fe4 85.5(7) . .
C9 Fe3 Fe4 104.2(7) . .
C1 Fe3 Fe4 52.2(5) . .
Fe1 Fe3 Fe4 96.49(12) . .
Fe2 Fe3 Fe4 61.10(10) . .
C8 Fe3 H1 99(6) . .
C10 Fe3 H1 163(7) . .
C9 Fe3 H1 90(3) . .
C1 Fe3 H1 76(5) . .
Fe1 Fe3 H1 72(3) . .
Fe2 Fe3 H1 24(5) . .
Fe4 Fe3 H1 78(7) . .
C11 Fe4 C12 91.7(10) . .
C11 Fe4 C13 93.5(10) . .
C12 Fe4 C13 99.3(10) . .
C11 Fe4 O1 162.9(8) . .
C12 Fe4 O1 94.2(9) . .
C13 Fe4 O1 101.3(8) . .
C11 Fe4 C1 129.8(9) . .
C12 Fe4 C1 116.3(9) . .
C13 Fe4 C1 119.4(8) . .
O1 Fe4 C1 34.1(6) . .
C11 Fe4 Fe3 82.4(7) . .
C12 Fe4 Fe3 106.6(8) . .
C13 Fe4 Fe3 153.9(7) . .
O1 Fe4 Fe3 80.5(4) . .
C1 Fe4 Fe3 50.9(5) . .
C11 Fe4 Fe2 91.7(7) . .
C12 Fe4 Fe2 164.6(8) . .
C13 Fe4 Fe2 95.5(7) . .
O1 Fe4 Fe2 78.6(4) . .
C1 Fe4 Fe2 51.4(5) . .
Fe3 Fe4 Fe2 58.97(10) . .
O1 C1 Fe1 140.3(15) . .
O1 C1 Fe3 129.9(13) . .
Fe1 C1 Fe3 81.5(7) . .
O1 C1 Fe4 66.6(10) . .
Fe1 C1 Fe4 153.1(10) . .
Fe3 C1 Fe4 76.9(6) . .
O1 C1 Fe2 124.2(14) . .
Fe1 C1 Fe2 82.3(7) . .
Fe3 C1 Fe2 76.0(6) . .
Fe4 C1 Fe2 77.1(6) . .
O2 C2 Fe1 176(2) . .
O3 C3 Fe1 175(2) . .
O3 C3 Cs1 44.0(14) . 3_455
Fe1 C3 Cs1 134.9(10) . 3_455
O4 C4 Fe1 177(2) . .
O4 C4 Cs1 61.2(13) . .
Fe1 C4 Cs1 117.9(8) . .
O5 C5 Fe2 174(2) . .
O6 C6 Fe2 176(2) . .
O7 C7 Fe2 176(2) . .
O8 C8 Fe3 163(2) . .
O8 C8 Fe1 123.8(17) . .
Fe3 C8 Fe1 73.1(7) . .
O9 C9 Fe3 176(2) . .
O10 C10 Fe3 176(2) . .
O11 C11 Fe4 176(2) . .
O12 C12 Fe4 178(2) . .
O13 C13 Fe4 174(2) . .
C1 O1 Fe4 79.3(11) . .
C1 O1 Cs1 126.5(12) . .
Fe4 O1 Cs1 131.5(6) . .
C3 O3 Cs1 121.9(17) . 3_455
C4 O4 Cs1 102.2(15) . .
C5 O5 Cs1 141.5(17) . 3_455
C6 O6 Cs1 141.4(16) . 3
C7 O7 Cs1 106.3(15) . .
C8 O8 Cs1 174.4(17) . 4_455
C10 O10 Cs1 171.9(17) . 2
C11 O11 Cs1 148.4(16) . 4
O8 Cs1 O1 106.2(4) 4_554 .
O8 Cs1 O11 71.8(5) 4_554 4_454
O1 Cs1 O11 127.1(4) . 4_454
O8 Cs1 O6 173.4(5) 4_554 3_445
O1 Cs1 O6 69.4(4) . 3_445
O11 Cs1 O6 106.5(4) 4_454 3_445
O8 Cs1 O3 121.9(5) 4_554 3_545
O1 Cs1 O3 64.4(4) . 3_545
O11 Cs1 O3 161.3(5) 4_454 3_545
O6 Cs1 O3 61.3(4) 3_445 3_545
O8 Cs1 O10 92.8(5) 4_554 2_554
O1 Cs1 O10 146.3(4) . 2_554
O11 Cs1 O10 85.0(5) 4_454 2_554
O6 Cs1 O10 93.4(5) 3_445 2_554
O3 Cs1 O10 81.9(5) 3_545 2_554
O8 Cs1 O5 63.3(5) 4_554 3_545
O1 Cs1 O5 75.3(5) . 3_545
O11 Cs1 O5 134.4(5) 4_454 3_545
O6 Cs1 O5 119.0(5) 3_445 3_545
O3 Cs1 O5 58.9(5) 3_545 3_545
O10 Cs1 O5 89.5(6) 2_554 3_545
O8 Cs1 O4 108.1(5) 4_554 .
O1 Cs1 O4 69.6(4) . .
O11 Cs1 O4 62.0(4) 4_454 .
O6 Cs1 O4 66.0(5) 3_445 .
O3 Cs1 O4 118.6(5) 3_545 .
O10 Cs1 O4 130.9(5) 2_554 .
O5 Cs1 O4 139.6(5) 3_545 .
O8 Cs1 O7 57.6(5) 4_554 .
O1 Cs1 O7 64.2(4) . .
O11 Cs1 O7 72.6(5) 4_454 .
O6 Cs1 O7 115.8(4) 3_445 .
O3 Cs1 O7 124.7(5) 3_545 .
O10 Cs1 O7 146.9(4) 2_554 .
O5 Cs1 O7 89.3(5) 3_545 .
O4 Cs1 O7 57.8(5) . .
O8 Cs1 C4 113.2(5) 4_554 .
O1 Cs1 C4 53.3(4) . .
O11 Cs1 C4 78.2(4) 4_454 .
O6 Cs1 C4 60.3(5) 3_445 .
O3 Cs1 C4 104.5(5) 3_545 .
O10 Cs1 C4 142.2(5) 2_554 .
O5 Cs1 C4 126.1(5) 3_545 .
O4 Cs1 C4 16.6(4) . .
O7 Cs1 C4 56.8(5) . .
O8 Cs1 C3 110.1(5) 4_554 3_545
O1 Cs1 C3 73.8(4) . 3_545
O11 Cs1 C3 158.4(5) 4_454 3_545
O6 Cs1 C3 73.9(4) 3_445 3_545
O3 Cs1 C3 14.1(4) 3_545 3_545
O10 Cs1 C3 73.5(5) 2_554 3_545
O5 Cs1 C3 48.9(5) 3_545 3_545
O4 Cs1 C3 132.7(5) . 3_545
O7 Cs1 C3 127.4(5) . 3_545
C4 Cs1 C3 118.2(5) . 3_545

loop_
_geom_bond_atom_site_label_1
_geom_bond_atom_site_label_2
_geom_bond_distance
_geom_bond_site_symmetry_2
Fe1 C2 1.77(2) .
Fe1 C4 1.78(2) .
Fe1 C3 1.81(2) .
Fe1 C1 1.876(18) .
Fe1 C8 2.50(2) .
Fe1 Fe3 2.598(4) .
Fe1 Fe2 2.644(4) .
Fe2 C6 1.79(2) .
Fe2 C5 1.80(2) .
Fe2 C7 1.82(2) .
Fe2 C1 2.132(18) .
Fe2 Fe3 2.602(4) .
Fe2 Fe4 2.658(4) .
Fe2 H1 1.43(6) .
Fe3 C8 1.75(2) .
Fe3 C10 1.79(2) .
Fe3 C9 1.80(2) .
Fe3 C1 2.095(18) .
Fe3 Fe4 2.628(4) .
Fe3 H1 1.43(6) .
Fe4 C11 1.77(2) .
Fe4 C12 1.81(2) .
Fe4 C13 1.84(2) .
Fe4 O1 1.990(13) .
Fe4 C1 2.132(18) .
C1 O1 1.22(2) .
C2 O2 1.14(3) .
C3 O3 1.12(2) .
C3 Cs1 3.89(2) 3_455
C4 O4 1.11(2) .
C4 Cs1 3.79(2) .
C5 O5 1.15(2) .
C6 O6 1.14(2) .
C7 O7 1.11(2) .
C8 O8 1.17(2) .
C9 O9 1.11(2) .
C10 O10 1.13(2) .
C11 O11 1.15(2) .
C12 O12 1.12(3) .
C13 O13 1.11(3) .
O1 Cs1 3.121(13) .
O3 Cs1 3.179(18) 3_455
O4 Cs1 3.396(16) .
O5 Cs1 3.308(16) 3_455
O6 Cs1 3.136(16) 3
O7 Cs1 3.470(16) .
O8 Cs1 3.026(16) 4_455
O10 Cs1 3.179(16) 2
O11 Cs1 3.133(14) 4
Cs1 O8 3.026(16) 4_554
Cs1 O11 3.133(14) 4_454
Cs1 O6 3.136(16) 3_445
Cs1 O3 3.179(18) 3_545
Cs1 O10 3.179(16) 2_554
Cs1 O5 3.308(16) 3_545
Cs1 C3 3.89(2) 3_545

loop_
_geom_torsion_atom_site_label_1
_geom_torsion_atom_site_label_2
_geom_torsion_atom_site_label_3
_geom_torsion_atom_site_label_4
_geom_torsion
_geom_torsion_site_symmetry_4
C2 Fe1 Fe2 C6 -103(3) .
C4 Fe1 Fe2 C6 150(3) .
C3 Fe1 Fe2 C6 49(3) .
C1 Fe1 Fe2 C6 -121(3) .
C8 Fe1 Fe2 C6 -28(3) .
Fe3 Fe1 Fe2 C6 -56(3) .
C2 Fe1 Fe2 C5 -170.9(19) .
C4 Fe1 Fe2 C5 82.2(11) .
C3 Fe1 Fe2 C5 -19.1(11) .
C1 Fe1 Fe2 C5 171.6(11) .
C8 Fe1 Fe2 C5 -95.8(9) .
Fe3 Fe1 Fe2 C5 -124.1(8) .
C2 Fe1 Fe2 C7 95.3(19) .
C4 Fe1 Fe2 C7 -11.6(9) .
C3 Fe1 Fe2 C7 -113.0(11) .
C1 Fe1 Fe2 C7 77.7(10) .
C8 Fe1 Fe2 C7 170.3(9) .
Fe3 Fe1 Fe2 C7 142.1(7) .
C2 Fe1 Fe2 C1 17.5(19) .
C4 Fe1 Fe2 C1 -89.3(10) .
C3 Fe1 Fe2 C1 169.3(11) .
C8 Fe1 Fe2 C1 92.6(8) .
Fe3 Fe1 Fe2 C1 64.3(7) .
C2 Fe1 Fe2 Fe3 -46.8(18) .
C4 Fe1 Fe2 Fe3 -153.7(7) .
C3 Fe1 Fe2 Fe3 105.0(8) .
C1 Fe1 Fe2 Fe3 -64.3(7) .
C8 Fe1 Fe2 Fe3 28.2(5) .
C2 Fe1 Fe2 Fe4 4.0(18) .
C4 Fe1 Fe2 Fe4 -102.9(7) .
C3 Fe1 Fe2 Fe4 155.7(8) .
C1 Fe1 Fe2 Fe4 -13.6(7) .
C8 Fe1 Fe2 Fe4 79.0(5) .
Fe3 Fe1 Fe2 Fe4 50.76(11) .
C2 Fe1 Fe3 C8 -67.5(11) .
C4 Fe1 Fe3 C8 -179.3(14) .
C3 Fe1 Fe3 C8 36.2(11) .
C1 Fe1 Fe3 C8 -162.7(10) .
Fe2 Fe1 Fe3 C8 132.7(7) .
C2 Fe1 Fe3 C10 20.8(11) .
C4 Fe1 Fe3 C10 -91.0(14) .
C3 Fe1 Fe3 C10 124.5(11) .
C1 Fe1 Fe3 C10 -74.4(10) .
C8 Fe1 Fe3 C10 88.3(10) .
Fe2 Fe1 Fe3 C10 -139.0(8) .
C2 Fe1 Fe3 C9 -119.3(16) .
C4 Fe1 Fe3 C9 128.8(18) .
C3 Fe1 Fe3 C9 -15.7(17) .
C1 Fe1 Fe3 C9 145.4(16) .
C8 Fe1 Fe3 C9 -51.9(16) .
Fe2 Fe1 Fe3 C9 80.9(14) .
C2 Fe1 Fe3 C1 95.3(11) .
C4 Fe1 Fe3 C1 -16.6(14) .
C3 Fe1 Fe3 C1 -161.1(11) .
C8 Fe1 Fe3 C1 162.7(10) .
Fe2 Fe1 Fe3 C1 -64.6(7) .
C2 Fe1 Fe3 Fe2 159.8(8) .
C4 Fe1 Fe3 Fe2 48.0(12) .
C3 Fe1 Fe3 Fe2 -96.5(8) .
C1 Fe1 Fe3 Fe2 64.6(7) .
C8 Fe1 Fe3 Fe2 -132.7(7) .
C2 Fe1 Fe3 Fe4 108.0(8) .
C4 Fe1 Fe3 Fe4 -3.8(12) .
C3 Fe1 Fe3 Fe4 -148.3(8) .
C1 Fe1 Fe3 Fe4 12.7(7) .
C8 Fe1 Fe3 Fe4 175.5(7) .
Fe2 Fe1 Fe3 Fe4 -51.81(11) .
C6 Fe2 Fe3 C8 119.8(10) .
C5 Fe2 Fe3 C8 15.1(11) .
C7 Fe2 Fe3 C8 -112.7(13) .
C1 Fe2 Fe3 C8 -100.5(10) .
Fe1 Fe2 Fe3 C8 -46.3(7) .
Fe4 Fe2 Fe3 C8 -163.1(7) .
C6 Fe2 Fe3 C10 -113.4(14) .
C5 Fe2 Fe3 C10 141.9(14) .
C7 Fe2 Fe3 C10 14.1(16) .
C1 Fe2 Fe3 C10 26.3(13) .
Fe1 Fe2 Fe3 C10 80.6(11) .
Fe4 Fe2 Fe3 C10 -36.3(11) .
C6 Fe2 Fe3 C9 18.4(11) .
C5 Fe2 Fe3 C9 -86.3(11) .
C7 Fe2 Fe3 C9 146.0(13) .
C1 Fe2 Fe3 C9 158.2(9) .
Fe1 Fe2 Fe3 C9 -147.6(8) .
Fe4 Fe2 Fe3 C9 95.5(7) .
C6 Fe2 Fe3 C1 -139.7(10) .
C5 Fe2 Fe3 C1 115.5(10) .
C7 Fe2 Fe3 C1 -12.2(12) .
Fe1 Fe2 Fe3 C1 54.2(6) .
Fe4 Fe2 Fe3 C1 -62.6(6) .
C6 Fe2 Fe3 Fe1 166.0(8) .
C5 Fe2 Fe3 Fe1 61.3(8) .
C7 Fe2 Fe3 Fe1 -66.4(11) .
C1 Fe2 Fe3 Fe1 -54.2(6) .
Fe4 Fe2 Fe3 Fe1 -116.87(12) .
C6 Fe2 Fe3 Fe4 -77.1(8) .
C5 Fe2 Fe3 Fe4 178.2(8) .
C7 Fe2 Fe3 Fe4 50.4(11) .
C1 Fe2 Fe3 Fe4 62.6(6) .
Fe1 Fe2 Fe3 Fe4 116.87(13) .
C8 Fe3 Fe4 C11 162(2) .
C10 Fe3 Fe4 C11 -105.7(10) .
C9 Fe3 Fe4 C11 -8.9(10) .
C1 Fe3 Fe4 C11 159.9(10) .
Fe1 Fe3 Fe4 C11 148.4(7) .
Fe2 Fe3 Fe4 C11 96.6(7) .
C8 Fe3 Fe4 C12 -108(2) .
C10 Fe3 Fe4 C12 -16.2(11) .
C9 Fe3 Fe4 C12 80.6(11) .
C1 Fe3 Fe4 C12 -110.6(10) .
Fe1 Fe3 Fe4 C12 -122.1(8) .
Fe2 Fe3 Fe4 C12 -174.0(8) .
C8 Fe3 Fe4 C13 80(3) .
C10 Fe3 Fe4 C13 171.8(17) .
C9 Fe3 Fe4 C13 -91.4(17) .
C1 Fe3 Fe4 C13 77.4(17) .
Fe1 Fe3 Fe4 C13 65.9(15) .
Fe2 Fe3 Fe4 C13 14.1(15) .
C8 Fe3 Fe4 O1 -16(2) .
C10 Fe3 Fe4 O1 75.4(8) .
C9 Fe3 Fe4 O1 172.2(8) .
C1 Fe3 Fe4 O1 -19.0(7) .
Fe1 Fe3 Fe4 O1 -30.5(4) .
Fe2 Fe3 Fe4 O1 -82.3(4) .
C8 Fe3 Fe4 C1 3(2) .
C10 Fe3 Fe4 C1 94.4(9) .
C9 Fe3 Fe4 C1 -168.8(9) .
Fe1 Fe3 Fe4 C1 -11.5(6) .
Fe2 Fe3 Fe4 C1 -63.3(6) .
C8 Fe3 Fe4 Fe2 66(2) .
C10 Fe3 Fe4 Fe2 157.7(7) .
C9 Fe3 Fe4 Fe2 -105.4(7) .
C1 Fe3 Fe4 Fe2 63.3(6) .
Fe1 Fe3 Fe4 Fe2 51.83(11) .
C6 Fe2 Fe4 C11 34.5(10) .
C5 Fe2 Fe4 C11 -92(6) .
C7 Fe2 Fe4 C11 130.6(10) .
C1 Fe2 Fe4 C11 -142.7(9) .
Fe3 Fe2 Fe4 C11 -80.1(7) .
Fe1 Fe2 Fe4 C11 -130.5(7) .
C6 Fe2 Fe4 C12 137(3) .
C5 Fe2 Fe4 C12 10(6) .
C7 Fe2 Fe4 C12 -127(3) .
C1 Fe2 Fe4 C12 -40(3) .
Fe3 Fe2 Fe4 C12 22(3) .
Fe1 Fe2 Fe4 C12 -28(3) .
C6 Fe2 Fe4 C13 -59.2(10) .
C5 Fe2 Fe4 C13 174(6) .
C7 Fe2 Fe4 C13 36.9(10) .
C1 Fe2 Fe4 C13 123.6(9) .
Fe3 Fe2 Fe4 C13 -173.8(7) .
Fe1 Fe2 Fe4 C13 135.8(7) .
C6 Fe2 Fe4 O1 -159.6(7) .
C5 Fe2 Fe4 O1 74(6) .
C7 Fe2 Fe4 O1 -63.6(8) .
C1 Fe2 Fe4 O1 23.1(7) .
Fe3 Fe2 Fe4 O1 85.7(4) .
Fe1 Fe2 Fe4 O1 35.3(4) .
C6 Fe2 Fe4 C1 177.2(9) .
C5 Fe2 Fe4 C1 51(6) .
C7 Fe2 Fe4 C1 -86.7(9) .
Fe3 Fe2 Fe4 C1 62.6(6) .
Fe1 Fe2 Fe4 C1 12.2(6) .
C6 Fe2 Fe4 Fe3 114.7(6) .
C5 Fe2 Fe4 Fe3 -12(6) .
C7 Fe2 Fe4 Fe3 -149.3(7) .
C1 Fe2 Fe4 Fe3 -62.6(6) .
Fe1 Fe2 Fe4 Fe3 -50.36(11) .
C2 Fe1 C1 O1 52(3) .
C4 Fe1 C1 O1 -43(2) .
C3 Fe1 C1 O1 -163(2) .
C8 Fe1 C1 O1 136(2) .
Fe3 Fe1 C1 O1 147(3) .
Fe2 Fe1 C1 O1 -136(3) .
C2 Fe1 C1 Fe3 -94.9(9) .
C4 Fe1 C1 Fe3 170.2(9) .
C3 Fe1 C1 Fe3 50(3) .
C8 Fe1 C1 Fe3 -11.0(6) .
Fe2 Fe1 C1 Fe3 76.9(5) .
C2 Fe1 C1 Fe4 -132(2) .
C4 Fe1 C1 Fe4 134(2) .
C3 Fe1 C1 Fe4 13(4) .
C8 Fe1 C1 Fe4 -48(2) .
Fe3 Fe1 C1 Fe4 -36.7(19) .
Fe2 Fe1 C1 Fe4 40.2(19) .
C2 Fe1 C1 Fe2 -171.8(9) .
C4 Fe1 C1 Fe2 93.3(8) .
C3 Fe1 C1 Fe2 -27(3) .
C8 Fe1 C1 Fe2 -87.9(6) .
Fe3 Fe1 C1 Fe2 -76.9(5) .
C8 Fe3 C1 O1 -135.9(18) .
C10 Fe3 C1 O1 -40.5(19) .
C9 Fe3 C1 O1 69(3) .
Fe1 Fe3 C1 O1 -153(2) .
Fe2 Fe3 C1 O1 123(2) .
Fe4 Fe3 C1 O1 43.3(15) .
C8 Fe3 C1 Fe1 16.9(10) .
C10 Fe3 C1 Fe1 112.4(9) .
C9 Fe3 C1 Fe1 -138.0(17) .
Fe2 Fe3 C1 Fe1 -84.1(6) .
Fe4 Fe3 C1 Fe1 -163.9(9) .
C8 Fe3 C1 Fe4 -179.2(7) .
C10 Fe3 C1 Fe4 -83.8(8) .
C9 Fe3 C1 Fe4 26(2) .
Fe1 Fe3 C1 Fe4 163.9(9) .
Fe2 Fe3 C1 Fe4 79.8(5) .
C8 Fe3 C1 Fe2 101.0(8) .
C10 Fe3 C1 Fe2 -163.5(8) .
C9 Fe3 C1 Fe2 -54(2) .
Fe1 Fe3 C1 Fe2 84.1(6) .
Fe4 Fe3 C1 Fe2 -79.8(5) .
C11 Fe4 C1 O1 -171.4(13) .
C12 Fe4 C1 O1 -54.5(15) .
C13 Fe4 C1 O1 64.5(14) .
Fe3 Fe4 C1 O1 -145.1(13) .
Fe2 Fe4 C1 O1 136.6(13) .
C11 Fe4 C1 Fe1 11(3) .
C12 Fe4 C1 Fe1 128(2) .
C13 Fe4 C1 Fe1 -113(2) .
O1 Fe4 C1 Fe1 -178(3) .
Fe3 Fe4 C1 Fe1 37.4(19) .
Fe2 Fe4 C1 Fe1 -41.0(19) .
C11 Fe4 C1 Fe3 -26.3(12) .
C12 Fe4 C1 Fe3 90.6(10) .
C13 Fe4 C1 Fe3 -150.4(9) .
O1 Fe4 C1 Fe3 145.1(13) .
Fe2 Fe4 C1 Fe3 -78.4(5) .
C11 Fe4 C1 Fe2 52.0(12) .
C12 Fe4 C1 Fe2 168.9(10) .
C13 Fe4 C1 Fe2 -72.1(10) .
O1 Fe4 C1 Fe2 -136.6(13) .
Fe3 Fe4 C1 Fe2 78.4(5) .
C6 Fe2 C1 O1 -54(2) .
C5 Fe2 C1 O1 137.9(16) .
C7 Fe2 C1 O1 42.9(17) .
Fe3 Fe2 C1 O1 -129.1(18) .
Fe1 Fe2 C1 O1 147.8(19) .
Fe4 Fe2 C1 O1 -49.6(14) .
C6 Fe2 C1 Fe1 158.1(11) .
C5 Fe2 C1 Fe1 -9.9(13) .
C7 Fe2 C1 Fe1 -104.9(9) .
Fe3 Fe2 C1 Fe1 83.1(6) .
Fe4 Fe2 C1 Fe1 162.6(9) .
C6 Fe2 C1 Fe3 75.0(13) .
C5 Fe2 C1 Fe3 -93.0(11) .
C7 Fe2 C1 Fe3 171.9(8) .
Fe1 Fe2 C1 Fe3 -83.1(6) .
Fe4 Fe2 C1 Fe3 79.4(5) .
C6 Fe2 C1 Fe4 -4.5(14) .
C5 Fe2 C1 Fe4 -172.5(10) .
C7 Fe2 C1 Fe4 92.5(8) .
Fe3 Fe2 C1 Fe4 -79.4(5) .
Fe1 Fe2 C1 Fe4 -162.6(9) .
C4 Fe1 C2 O2 46(40) .
C3 Fe1 C2 O2 147(39) .
C1 Fe1 C2 O2 -47(40) .
C8 Fe1 C2 O2 -137(40) .
Fe3 Fe1 C2 O2 -101(40) .
Fe2 Fe1 C2 O2 -61(40) .
C2 Fe1 C3 O3 -56(26) .
C4 Fe1 C3 O3 40(26) .
C1 Fe1 C3 O3 159(24) .
C8 Fe1 C3 O3 -137(26) .
Fe3 Fe1 C3 O3 -160(25) .
Fe2 Fe1 C3 O3 137(25) .
C2 Fe1 C3 Cs1 -130.0(15) 3_455
C4 Fe1 C3 Cs1 -33.8(16) 3_455
C1 Fe1 C3 Cs1 85(3) 3_455
C8 Fe1 C3 Cs1 148.6(16) 3_455
Fe3 Fe1 C3 Cs1 125.6(12) 3_455
Fe2 Fe1 C3 Cs1 62.9(14) 3_455
C2 Fe1 C4 O4 -154(40) .
C3 Fe1 C4 O4 106(40) .
C1 Fe1 C4 O4 -54(40) .
C8 Fe1 C4 O4 146(33) .
Fe3 Fe1 C4 O4 -41(40) .
Fe2 Fe1 C4 O4 -1(40) .
C2 Fe1 C4 Cs1 -82.8(12) .
C3 Fe1 C4 Cs1 177.2(10) .
C1 Fe1 C4 Cs1 17.6(10) .
C8 Fe1 C4 Cs1 -142(13) .
Fe3 Fe1 C4 Cs1 30.7(17) .
Fe2 Fe1 C4 Cs1 70.7(8) .
C6 Fe2 C5 O5 41(22) .
C7 Fe2 C5 O5 -55(22) .
C1 Fe2 C5 O5 -146(22) .
Fe3 Fe2 C5 O5 157(22) .
Fe1 Fe2 C5 O5 -153(22) .
Fe4 Fe2 C5 O5 168(17) .
C5 Fe2 C6 O6 -74(30) .
C7 Fe2 C6 O6 22(31) .
C1 Fe2 C6 O6 116(30) .
Fe3 Fe2 C6 O6 170(30) .
Fe1 Fe2 C6 O6 -140(29) .
Fe4 Fe2 C6 O6 113(30) .
C6 Fe2 C7 O7 64(32) .
C5 Fe2 C7 O7 160(32) .
C1 Fe2 C7 O7 -77(32) .
Fe3 Fe2 C7 O7 -68(32) .
Fe1 Fe2 C7 O7 -121(32) .
Fe4 Fe2 C7 O7 -26(32) .
C10 Fe3 C8 O8 68(7) .
C9 Fe3 C8 O8 -30(7) .
C1 Fe3 C8 O8 160(7) .
Fe1 Fe3 C8 O8 174(7) .
Fe2 Fe3 C8 O8 -143(7) .
Fe4 Fe3 C8 O8 158(5) .
C10 Fe3 C8 Fe1 -105.6(8) .
C9 Fe3 C8 Fe1 156.3(7) .
C1 Fe3 C8 Fe1 -13.1(8) .
Fe2 Fe3 C8 Fe1 43.5(5) .
Fe4 Fe3 C8 Fe1 -15(2) .
C2 Fe1 C8 O8 -64(2) .
C4 Fe1 C8 O8 -4(15) .
C3 Fe1 C8 O8 37(2) .
C1 Fe1 C8 O8 -164(2) .
Fe3 Fe1 C8 O8 -178(2) .
Fe2 Fe1 C8 O8 143(2) .
C2 Fe1 C8 Fe3 113.8(10) .
C4 Fe1 C8 Fe3 173(14) .
C3 Fe1 C8 Fe3 -145.5(10) .
C1 Fe1 C8 Fe3 13.7(8) .
Fe2 Fe1 C8 Fe3 -39.3(6) .
C8 Fe3 C9 O9 -29(34) .
C10 Fe3 C9 O9 -124(33) .
C1 Fe3 C9 O9 128(33) .
Fe1 Fe3 C9 O9 18(35) .
Fe2 Fe3 C9 O9 85(34) .
Fe4 Fe3 C9 O9 149(33) .
C8 Fe3 C10 O10 100(31) .
C9 Fe3 C10 O10 -166(31) .
C1 Fe3 C10 O10 -11(32) .
Fe1 Fe3 C10 O10 33(32) .
Fe2 Fe3 C10 O10 -31(32) .
Fe4 Fe3 C10 O10 -63(31) .
C12 Fe4 C11 O11 27(30) .
C13 Fe4 C11 O11 -73(30) .
O1 Fe4 C11 O11 137(29) .
C1 Fe4 C11 O11 154(30) .
Fe3 Fe4 C11 O11 133(30) .
Fe2 Fe4 C11 O11 -168(30) .
C11 Fe4 C12 O12 -122(57) .
C13 Fe4 C12 O12 -28(57) .
O1 Fe4 C12 O12 74(57) .
C1 Fe4 C12 O12 101(57) .
Fe3 Fe4 C12 O12 155(57) .
Fe2 Fe4 C12 O12 135(55) .
C11 Fe4 C13 O13 81(21) .
C12 Fe4 C13 O13 -11(22) .
O1 Fe4 C13 O13 -108(21) .
C1 Fe4 C13 O13 -139(21) .
Fe3 Fe4 C13 O13 161(20) .
Fe2 Fe4 C13 O13 173(21) .
Fe1 C1 O1 Fe4 178(2) .
Fe3 C1 O1 Fe4 -46.7(15) .
Fe2 C1 O1 Fe4 54.0(13) .
Fe1 C1 O1 Cs1 44(3) .
Fe3 C1 O1 Cs1 179.0(8) .
Fe4 C1 O1 Cs1 -134.3(11) .
Fe2 C1 O1 Cs1 -80.3(17) .
C11 Fe4 O1 C1 23(3) .
C12 Fe4 O1 C1 133.0(13) .
C13 Fe4 O1 C1 -126.7(13) .
Fe3 Fe4 O1 C1 26.8(10) .
Fe2 Fe4 O1 C1 -33.2(10) .
C11 Fe4 O1 Cs1 153(3) .
C12 Fe4 O1 Cs1 -97.2(10) .
C13 Fe4 O1 Cs1 3.2(10) .
C1 Fe4 O1 Cs1 129.9(14) .
Fe3 Fe4 O1 Cs1 156.7(7) .
Fe2 Fe4 O1 Cs1 96.6(7) .
Fe1 C3 O3 Cs1 -79(26) 3_455
Fe1 C4 O4 Cs1 73(40) .
Fe2 C5 O5 Cs1 137(20) 3_455
Fe2 C6 O6 Cs1 -26(32) 3
Fe2 C7 O7 Cs1 78(32) .
Fe3 C8 O8 Cs1 -6(24) 4_455
Fe1 C8 O8 Cs1 167(17) 4_455
Fe3 C10 O10 Cs1 7(45) 2
Fe4 C11 O11 Cs1 -59(32) 4
C1 O1 Cs1 O8 94.2(15) 4_554
Fe4 O1 Cs1 O8 -16.0(9) 4_554
C1 O1 Cs1 O11 14.9(16) 4_454
Fe4 O1 Cs1 O11 -95.3(8) 4_454
C1 O1 Cs1 O6 -80.6(15) 3_445
Fe4 O1 Cs1 O6 169.2(8) 3_445
C1 O1 Cs1 O3 -147.7(16) 3_545
Fe4 O1 Cs1 O3 102.1(8) 3_545
C1 O1 Cs1 O10 -144.0(15) 2_554
Fe4 O1 Cs1 O10 105.8(10) 2_554
C1 O1 Cs1 O5 150.1(15) 3_545
Fe4 O1 Cs1 O5 39.9(7) 3_545
C1 O1 Cs1 O4 -9.5(14) .
Fe4 O1 Cs1 O4 -119.7(8) .
C1 O1 Cs1 O7 53.7(14) .
Fe4 O1 Cs1 O7 -56.6(8) .
C1 O1 Cs1 C4 -12.9(14) .
Fe4 O1 Cs1 C4 -123.1(9) .
C1 O1 Cs1 C3 -159.0(15) 3_545
Fe4 O1 Cs1 C3 90.7(8) 3_545
C4 O4 Cs1 O8 -110.7(17) 4_554
C4 O4 Cs1 O1 -9.6(16) .
C4 O4 Cs1 O11 -167.7(19) 4_454
C4 O4 Cs1 O6 66.2(17) 3_445
C4 O4 Cs1 O3 33.6(19) 3_545
C4 O4 Cs1 O10 138.7(16) 2_554
C4 O4 Cs1 O5 -41(2) 3_545
C4 O4 Cs1 O7 -81.4(17) .
C4 O4 Cs1 C3 31.9(19) 3_545
C7 O7 Cs1 O8 -148.5(19) 4_554
C7 O7 Cs1 O1 -16.2(16) .
C7 O7 Cs1 O11 132.3(18) 4_454
C7 O7 Cs1 O6 32.0(18) 3_445
C7 O7 Cs1 O3 -39.7(19) 3_545
C7 O7 Cs1 O10 -178.2(16) 2_554
C7 O7 Cs1 O5 -90.2(18) 3_545
C7 O7 Cs1 O4 65.0(17) .
C7 O7 Cs1 C4 45.3(17) .
C7 O7 Cs1 C3 -56.9(19) 3_545
O4 C4 Cs1 O8 75.3(18) 4_554
Fe1 C4 Cs1 O8 -101.5(11) 4_554
O4 C4 Cs1 O1 168.7(19) .
Fe1 C4 Cs1 O1 -8.0(8) .
O4 C4 Cs1 O11 11.1(17) 4_454
Fe1 C4 Cs1 O11 -165.7(12) 4_454
O4 C4 Cs1 O6 -105.8(18) 3_445
Fe1 C4 Cs1 O6 77.4(11) 3_445
O4 C4 Cs1 O3 -149.9(17) 3_545
Fe1 C4 Cs1 O3 33.4(12) 3_545
O4 C4 Cs1 O10 -54(2) 2_554
Fe1 C4 Cs1 O10 128.9(9) 2_554
O4 C4 Cs1 O5 148.2(16) 3_545
Fe1 C4 Cs1 O5 -28.5(14) 3_545
Fe1 C4 Cs1 O4 -177(3) .
O4 C4 Cs1 O7 87.9(18) .
Fe1 C4 Cs1 O7 -88.8(11) .
O4 C4 Cs1 C3 -153.9(16) 3_545
Fe1 C4 Cs1 C3 29.4(13) 3_545
